data_4100577
_journal_name_full 'Journal of the American Chemical Society'
_journal_year 2005
_chemical_formula_sum 'C12 H14 I N O'
_chemical_formula_weight 315.14
_space_group_IT_number 4
_symmetry_cell_setting monoclinic
_symmetry_space_group_name_Hall 'P 2yb'
_symmetry_space_group_name_H-M 'P 1 21 1'
_cell_angle_alpha 90.00
_cell_angle_beta 112.212(2)
_cell_angle_gamma 90.00
_cell_formula_units_Z 2
_cell_length_a 7.0983(7)
_cell_length_b 11.0402(12)
_cell_length_c 8.6438(9)
_cell_measurement_temperature 100(2)
_cell_volume 627.12(11)
_diffrn_ambient_temperature 100(2)
_exptl_crystal_density_diffrn 1.669
_cod_depositor_comments
;
The following automatic conversions were performed:
'_symmetry_cell_setting' value 'Monoclinic' changed to 'monoclinic'
according to '/home/saulius/struct/CIF-dictionaries/cif_core.dic'
dictionary named 'cif_core.dic' version 2.4.1 from 2010-06-29.

Automatic conversion script
Id: cif_fix_enum 1527 2010-12-29 10:47:43Z saulius 
;
_cod_original_sg_symbol_H-M 'P 21'
_cod_database_code 4100577

loop_
_symmetry_equiv_pos_as_xyz
'x, y, z'
'-x, y+1/2, -z'

loop_
_atom_site_label
_atom_site_type_symbol
_atom_site_fract_x
_atom_site_fract_y
_atom_site_fract_z
_atom_site_U_iso_or_equiv
_atom_site_adp_type
_atom_site_occupancy
_atom_site_symmetry_multiplicity
_atom_site_calc_flag
_atom_site_refinement_flags
_atom_site_disorder_assembly
_atom_site_disorder_group
I I 0.43910(2) 0.56286(2) 0.215825(17) 0.02705(6) Uani 1 1 d . . .
O O 0.7947(3) 0.7568(2) 0.6996(2) 0.0293(4) Uani 1 1 d . . .
N N 0.6465(3) 0.8069(2) 0.4256(3) 0.0201(4) Uani 1 1 d . . .
C1 C 0.3587(4) 0.7465(3) 0.1687(3) 0.0198(5) Uani 1 1 d . . .
C2 C 0.4675(4) 0.8356(2) 0.2817(3) 0.0187(4) Uani 1 1 d . . .
C3 C 0.4017(4) 0.9554(3) 0.2530(3) 0.0235(5) Uani 1 1 d . . .
H3 H 0.4715 1.0164 0.3313 0.028 Uiso 1 1 calc R . .
C4 C 0.2349(5) 0.9864(3) 0.1109(4) 0.0278(6) Uani 1 1 d . . .
H4 H 0.1917 1.0684 0.0916 0.033 Uiso 1 1 calc R . .
C5 C 0.1317(4) 0.8976(3) -0.0029(3) 0.0260(5) Uani 1 1 d . . .
H5 H 0.0198 0.9191 -0.1016 0.031 Uiso 1 1 calc R . .
C6 C 0.1914(4) 0.7774(3) 0.0269(3) 0.0222(5) Uani 1 1 d . . .
H6 H 0.1180 0.7163 -0.0495 0.027 Uiso 1 1 calc R . .
C7 C 0.6388(4) 0.7755(3) 0.5755(3) 0.0214(5) Uani 1 1 d . . .
C8 C 0.8494(4) 0.8272(3) 0.4171(4) 0.0252(5) Uani 1 1 d . . .
H8 H 0.9470 0.7700 0.4978 0.030 Uiso 1 1 calc R . .
C9 C 0.8486(5) 0.7987(4) 0.2445(4) 0.0394(8) Uani 1 1 d . . .
H9A H 0.8052 0.7147 0.2151 0.059 Uiso 1 1 calc R . .
H9B H 0.9860 0.8097 0.2451 0.059 Uiso 1 1 calc R . .
H9C H 0.7542 0.8534 0.1620 0.059 Uiso 1 1 calc R . .
C10 C 0.9250(5) 0.9554(3) 0.4723(5) 0.0373(8) Uani 1 1 d . . .
H10A H 0.8360 1.0138 0.3925 0.056 Uiso 1 1 calc R . .
H10B H 1.0642 0.9641 0.4763 0.056 Uiso 1 1 calc R . .
H10C H 0.9235 0.9707 0.5834 0.056 Uiso 1 1 calc R . .
C11 C 0.4335(4) 0.7676(3) 0.5844(3) 0.0229(5) Uani 1 1 d . . .
H11 H 0.3159 0.7706 0.4841 0.028 Uiso 1 1 calc R . .
C12 C 0.4117(5) 0.7566(3) 0.7292(4) 0.0299(6) Uani 1 1 d . . .
H12A H 0.5283 0.7535 0.8302 0.036 Uiso 1 1 calc R . .
H12B H 0.2794 0.7517 0.7320 0.036 Uiso 1 1 calc R . .

loop_
_atom_site_aniso_label
_atom_site_aniso_U_11
_atom_site_aniso_U_22
_atom_site_aniso_U_33
_atom_site_aniso_U_23
_atom_site_aniso_U_13
_atom_site_aniso_U_12
I 0.02712(8) 0.02363(8) 0.02876(8) -0.00226(10) 0.00872(6) 0.00017(11)
O 0.0245(10) 0.0381(12) 0.0170(8) 0.0040(8) -0.0015(7) -0.0004(8)
N 0.0138(9) 0.0273(11) 0.0173(9) 0.0017(8) 0.0036(7) 0.0001(8)
C1 0.0131(10) 0.0296(13) 0.0157(10) -0.0018(9) 0.0043(8) 0.0001(8)
C2 0.0138(9) 0.0262(12) 0.0152(10) -0.0003(9) 0.0046(8) 0.0010(8)
C3 0.0212(11) 0.0255(12) 0.0227(11) -0.0017(9) 0.0069(10) -0.0009(9)
C4 0.0236(12) 0.0311(14) 0.0265(13) 0.0050(11) 0.0070(10) 0.0053(10)
C5 0.0184(11) 0.0380(16) 0.0188(11) 0.0047(10) 0.0040(9) 0.0052(10)
C6 0.0172(10) 0.0324(13) 0.0169(10) -0.0014(9) 0.0061(9) -0.0004(9)
C7 0.0204(11) 0.0233(12) 0.0179(10) -0.0001(9) 0.0042(9) -0.0002(9)
C8 0.0101(9) 0.0373(15) 0.0262(12) 0.0019(11) 0.0044(9) -0.0007(9)
C9 0.0235(13) 0.065(3) 0.0351(16) -0.0028(16) 0.0170(13) -0.0051(14)
C10 0.0236(13) 0.0370(18) 0.048(2) -0.0010(15) 0.0102(13) -0.0091(12)
C11 0.0211(11) 0.0271(13) 0.0198(11) 0.0000(10) 0.0068(9) -0.0016(10)
C12 0.0368(16) 0.0318(16) 0.0248(13) -0.0009(10) 0.0158(12) -0.0010(12)

loop_
_geom_bond_atom_site_label_1
_geom_bond_atom_site_label_2
_geom_bond_distance
_geom_bond_site_symmetry_2
_geom_bond_publ_flag
I C1 2.103(3) . ?
O C7 1.233(3) . ?
N C7 1.362(3) . ?
N C2 1.438(3) . ?
N C8 1.487(3) . ?
C1 C6 1.389(4) . ?
C1 C2 1.396(4) . ?
C2 C3 1.394(4) . ?
C3 C4 1.389(4) . ?
C3 H3 0.9500 . ?
C4 C5 1.386(5) . ?
C4 H4 0.9500 . ?
C5 C6 1.387(4) . ?
C5 H5 0.9500 . ?
C6 H6 0.9500 . ?
C7 C11 1.491(4) . ?
C8 C9 1.523(5) . ?
C8 C10 1.525(5) . ?
C8 H8 1.0000 . ?
C9 H9A 0.9800 . ?
C9 H9B 0.9800 . ?
C9 H9C 0.9800 . ?
C10 H10A 0.9800 . ?
C10 H10B 0.9800 . ?
C10 H10C 0.9800 . ?
C11 C12 1.323(4) . ?
C11 H11 0.9500 . ?
C12 H12A 0.9500 . ?
C12 H12B 0.9500 . ?

loop_
_cod_related_entry_id
_cod_related_entry_database
_cod_related_entry_code
1 ChemSpider 26588339
